data_7238887
loop_
_publ_author_name
'Paul, Nidhin'
'Sathishkumar, Ramalingam'
'Anuba, Chellathurai'
'Muthusubramanian, Shanmugam'

_publ_section_title
;
 Reactions of diphenacylaniline and diphenacyl sulfide under Gewald
 conditions: generation of enamines and thioamides
;
_journal_issue 20
_journal_name_full 'RSC Advances'
_journal_page_first 7445
_journal_paper_doi 10.1039/c3ra21556c
_journal_volume 3
_journal_year 2013
_chemical_formula_sum 'C23 H19 N O2'
_chemical_formula_weight 341.39
_chemical_name_common (Z)-1,4-diphenyl-2-(4-toluidino)-2-butane-1,4-dione
_chemical_name_systematic (Z)-1,4-diphenyl-2-(4-toluidino)-2-butane-1,4-dione
_space_group_IT_number 14
_space_group_name_Hall '-P 2ybc'
_space_group_name_H-M_alt 'P 1 21/c 1'
_symmetry_cell_setting monoclinic
_symmetry_space_group_name_H-M 'P 1 21/c 1'
_atom_sites_solution_hydrogens geom
_atom_sites_solution_primary direct
_atom_sites_solution_secondary difmap
_audit_creation_method SHELXL-97
_audit_update_record
;
2013-03-03 # Formatted by publCIF
;
_cell_angle_alpha 90.00
_cell_angle_beta 103.066(6)
_cell_angle_gamma 90.00
_cell_formula_units_Z 4
_cell_length_a 10.0504(7)
_cell_length_b 8.6750(7)
_cell_length_c 21.4200(12)
_cell_measurement_temperature 293(2)
_cell_volume 1819.2(2)
_computing_cell_refinement 'CrysAlis Pro (Oxford Diffraction, 2009)'
_computing_data_collection 'CrysAlis Pro (Oxford Diffraction, 2009)'
_computing_data_reduction 'CrysAlis Pro (Oxford Diffraction, 2009)'
_computing_molecular_graphics '<i>ORTEP-3 for Windows</i> (Farrugia, 1997)'
_computing_publication_material '<i>PLATON</i> (Spek, 2009)'
_computing_structure_refinement '<i>SHELXL97</i> (Sheldrick, 2008)'
_computing_structure_solution '<i>SHELXS97</i> (Sheldrick, 2008)'
_diffrn_ambient_temperature 293(2)
_diffrn_detector_area_resol_mean 15.9948
_diffrn_measured_fraction_theta_full 0.999
_diffrn_measured_fraction_theta_max 0.999
_diffrn_measurement_device_type 'Oxford Diffraction Xcalibur-S'
_diffrn_measurement_method \w
_diffrn_radiation_monochromator graphite
_diffrn_radiation_source 'fine-focus sealed tube'
_diffrn_radiation_type MoK\a
_diffrn_radiation_wavelength 0.71073
_diffrn_reflns_av_R_equivalents 0.0331
_diffrn_reflns_av_sigmaI/netI 0.0304
_diffrn_reflns_limit_h_max 11
_diffrn_reflns_limit_h_min -11
_diffrn_reflns_limit_k_max 9
_diffrn_reflns_limit_k_min -10
_diffrn_reflns_limit_l_max 24
_diffrn_reflns_limit_l_min -25
_diffrn_reflns_number 11790
_diffrn_reflns_theta_full 25.00
_diffrn_reflns_theta_max 25.00
_diffrn_reflns_theta_min 3.05
_exptl_absorpt_coefficient_mu 0.079
_exptl_absorpt_correction_T_max 0.9902
_exptl_absorpt_correction_T_min 0.9797
_exptl_absorpt_correction_type multi-scan
_exptl_absorpt_process_details '(<i>CrysAlis Pro</i>; Oxford Diffraction, 2009)'
_exptl_crystal_density_diffrn 1.246
_exptl_crystal_density_method 'not measured'
_exptl_crystal_F_000 720
_exptl_crystal_size_max 0.40
_exptl_crystal_size_mid 0.30
_exptl_crystal_size_min 0.20
_refine_diff_density_max 0.158
_refine_diff_density_min -0.193
_refine_diff_density_rms 0.036
_refine_ls_extinction_method none
_refine_ls_goodness_of_fit_ref 1.018
_refine_ls_hydrogen_treatment constr
_refine_ls_matrix_type full
_refine_ls_number_parameters 236
_refine_ls_number_reflns 3197
_refine_ls_number_restraints 0
_refine_ls_restrained_S_all 1.018
_refine_ls_R_factor_all 0.0695
_refine_ls_R_factor_gt 0.0477
_refine_ls_shift/su_max 0.073
_refine_ls_shift/su_mean 0.013
_refine_ls_structure_factor_coef Fsqd
_refine_ls_weighting_details 'calc w=1/[\s^2^(Fo^2^)+(0.1000P)^2^+0.0000P] where P=(Fo^2^+2Fc^2^)/3'
_refine_ls_weighting_scheme calc
_refine_ls_wR_factor_gt 0.1407
_refine_ls_wR_factor_ref 0.1626
_reflns_number_gt 2314
_reflns_number_total 3197
_reflns_threshold_expression >2sigma(I)
_cod_data_source_file c3ra21556c.txt
_cod_data_source_block shelxl
_cod_original_sg_symbol_H-M P21/c
_cod_database_code 7238887

loop_
_symmetry_equiv_pos_as_xyz
'x, y, z'
'-x, y+1/2, -z+1/2'
'-x, -y, -z'
'x, -y-1/2, z-1/2'

loop_
_atom_site_label
_atom_site_type_symbol
_atom_site_fract_x
_atom_site_fract_y
_atom_site_fract_z
_atom_site_U_iso_or_equiv
_atom_site_adp_type
_atom_site_occupancy
_atom_site_symmetry_multiplicity
_atom_site_calc_flag
_atom_site_refinement_flags
N1 N 0.37127(17) 0.31998(17) 0.00875(7) 0.0481(4) Uani 1 1 d .
H1 H 0.4031 0.2584 -0.0158 0.058 Uiso 1 1 calc R
O2 O 0.12928(14) 0.42251(15) 0.05623(6) 0.0556(4) Uani 1 1 d .
O1 O 0.35215(15) 0.20998(15) -0.10866(6) 0.0580(4) Uani 1 1 d .
C9 C 0.26248(18) 0.4046(2) -0.01978(8) 0.0415(4) Uani 1 1 d .
C17 C 0.44023(18) 0.3197(2) 0.07454(8) 0.0430(5) Uani 1 1 d .
C5 C 0.17988(19) 0.2932(2) -0.19661(8) 0.0443(5) Uani 1 1 d .
C11 C 0.18832(17) 0.6663(2) 0.02108(7) 0.0419(5) Uani 1 1 d .
C8 C 0.20487(19) 0.3977(2) -0.08384(8) 0.0447(5) Uani 1 1 d .
H8 H 0.1312 0.4620 -0.1002 0.054 Uiso 1 1 calc R
C7 C 0.2518(2) 0.2967(2) -0.12736(8) 0.0438(5) Uani 1 1 d .
C10 C 0.18917(17) 0.4962(2) 0.02263(7) 0.0406(4) Uani 1 1 d .
C6 C 0.2425(2) 0.2177(2) -0.23925(9) 0.0555(5) Uani 1 1 d .
H6 H 0.3271 0.1712 -0.2242 0.067 Uiso 1 1 calc R
C18 C 0.4883(2) 0.1811(2) 0.10304(10) 0.0562(5) Uani 1 1 d .
H18 H 0.4721 0.0899 0.0797 0.067 Uiso 1 1 calc R
C20 C 0.5852(2) 0.3101(3) 0.20294(10) 0.0584(6) Uani 1 1 d .
C21 C 0.46541(18) 0.4532(2) 0.11017(8) 0.0495(5) Uani 1 1 d .
H21 H 0.4355 0.5475 0.0915 0.059 Uiso 1 1 calc R
C22 C 0.53509(19) 0.4471(3) 0.17361(9) 0.0560(5) Uani 1 1 d .
H22 H 0.5488 0.5378 0.1973 0.067 Uiso 1 1 calc R
C12 C 0.2420(2) 0.7497(2) -0.02271(9) 0.0523(5) Uani 1 1 d .
H12 H 0.2808 0.6992 -0.0526 0.063 Uiso 1 1 calc R
C2 C 0.0567(2) 0.2767(3) -0.32662(10) 0.0620(6) Uani 1 1 d .
H2 H 0.0151 0.2700 -0.3700 0.074 Uiso 1 1 calc R
C13 C 0.2371(2) 0.9088(3) -0.02140(11) 0.0699(6) Uani 1 1 d .
H13 H 0.2716 0.9658 -0.0510 0.084 Uiso 1 1 calc R
C4 C 0.0549(2) 0.3624(3) -0.22059(9) 0.0650(6) Uani 1 1 d .
H4 H 0.0117 0.4155 -0.1930 0.078 Uiso 1 1 calc R
C1 C 0.1817(2) 0.2102(2) -0.30359(10) 0.0637(6) Uani 1 1 d .
H1A H 0.2257 0.1597 -0.3315 0.076 Uiso 1 1 calc R
C19 C 0.5603(2) 0.1783(3) 0.16611(10) 0.0660(7) Uani 1 1 d .
H19 H 0.5930 0.0845 0.1844 0.079 Uiso 1 1 calc R
C16 C 0.1336(2) 0.7433(3) 0.06593(10) 0.0580(6) Uani 1 1 d .
H16 H 0.0980 0.6876 0.0955 0.070 Uiso 1 1 calc R
C15 C 0.1313(2) 0.9006(3) 0.06711(11) 0.0739(7) Uani 1 1 d .
H15 H 0.0954 0.9517 0.0978 0.089 Uiso 1 1 calc R
C14 C 0.1818(2) 0.9832(3) 0.02319(13) 0.0777(7) Uani 1 1 d .
H14 H 0.1785 1.0903 0.0236 0.093 Uiso 1 1 calc R
C3 C -0.0068(2) 0.3534(3) -0.28528(10) 0.0741(7) Uani 1 1 d .
H3 H -0.0914 0.3994 -0.3008 0.089 Uiso 1 1 calc R
C23 C 0.6651(3) 0.3074(3) 0.27141(11) 0.0891(9) Uani 1 1 d .
H23A H 0.7462 0.3686 0.2754 0.134 Uiso 1 1 calc R
H23B H 0.6900 0.2032 0.2839 0.134 Uiso 1 1 calc R
H23C H 0.6102 0.3489 0.2987 0.134 Uiso 1 1 calc R

loop_
_atom_site_aniso_label
_atom_site_aniso_U_11
_atom_site_aniso_U_22
_atom_site_aniso_U_33
_atom_site_aniso_U_23
_atom_site_aniso_U_13
_atom_site_aniso_U_12
N1 0.0506(10) 0.0521(10) 0.0397(9) 0.0018(7) 0.0064(7) 0.0063(7)
O2 0.0588(9) 0.0652(9) 0.0457(8) 0.0145(6) 0.0180(6) -0.0029(7)
O1 0.0667(10) 0.0558(9) 0.0494(8) 0.0011(6) 0.0087(7) 0.0134(7)
C9 0.0460(11) 0.0400(10) 0.0384(10) 0.0070(7) 0.0092(8) -0.0047(8)
C17 0.0387(10) 0.0490(11) 0.0406(10) 0.0063(8) 0.0073(8) -0.0014(8)
C5 0.0532(12) 0.0424(10) 0.0382(10) 0.0010(8) 0.0125(9) -0.0064(8)
C11 0.0369(10) 0.0503(12) 0.0349(9) -0.0007(8) 0.0007(8) -0.0013(8)
C8 0.0492(11) 0.0476(11) 0.0365(9) 0.0039(8) 0.0082(8) 0.0012(9)
C7 0.0486(12) 0.0414(10) 0.0405(10) 0.0049(8) 0.0083(8) -0.0021(9)
C10 0.0389(10) 0.0503(11) 0.0303(9) 0.0043(8) 0.0028(8) -0.0027(8)
C6 0.0619(13) 0.0551(13) 0.0484(11) -0.0080(9) 0.0104(10) 0.0046(10)
C18 0.0561(13) 0.0482(12) 0.0595(13) 0.0050(9) 0.0030(10) 0.0026(9)
C20 0.0436(12) 0.0778(16) 0.0486(11) 0.0093(11) -0.0001(9) -0.0053(10)
C21 0.0431(11) 0.0498(12) 0.0518(11) 0.0057(9) 0.0028(9) -0.0040(9)
C22 0.0478(12) 0.0634(14) 0.0526(12) -0.0052(10) 0.0026(9) -0.0094(10)
C12 0.0521(12) 0.0497(12) 0.0542(12) 0.0038(9) 0.0102(9) -0.0040(10)
C2 0.0727(16) 0.0724(15) 0.0382(10) -0.0039(10) 0.0072(10) -0.0063(12)
C13 0.0692(15) 0.0537(14) 0.0826(16) 0.0131(12) 0.0083(12) -0.0095(11)
C4 0.0616(14) 0.0888(17) 0.0441(11) -0.0060(11) 0.0111(10) 0.0138(12)
C1 0.0757(16) 0.0708(15) 0.0461(12) -0.0146(10) 0.0170(11) 0.0017(12)
C19 0.0615(15) 0.0636(15) 0.0648(14) 0.0226(11) -0.0026(12) 0.0047(11)
C16 0.0516(13) 0.0699(15) 0.0526(12) -0.0101(10) 0.0120(10) 0.0007(11)
C15 0.0650(15) 0.0680(17) 0.0854(17) -0.0274(13) 0.0103(13) 0.0061(12)
C14 0.0638(15) 0.0494(14) 0.110(2) -0.0120(14) -0.0020(14) 0.0015(11)
C3 0.0650(15) 0.104(2) 0.0491(13) 0.0014(12) 0.0034(11) 0.0139(13)
C23 0.0746(18) 0.120(2) 0.0591(15) 0.0161(14) -0.0130(13) -0.0050(15)

loop_
_atom_type_symbol
_atom_type_description
_atom_type_scat_dispersion_real
_atom_type_scat_dispersion_imag
_atom_type_scat_source
C C 0.0033 0.0016 'International Tables Vol C Tables 4.2.6.8 and 6.1.1.4'
H H 0.0000 0.0000 'International Tables Vol C Tables 4.2.6.8 and 6.1.1.4'
N N 0.0061 0.0033 'International Tables Vol C Tables 4.2.6.8 and 6.1.1.4'
O O 0.0106 0.0060 'International Tables Vol C Tables 4.2.6.8 and 6.1.1.4'

loop_
_geom_angle_atom_site_label_1
_geom_angle_atom_site_label_2
_geom_angle_atom_site_label_3
_geom_angle
C9 N1 C17 127.98(16)
C9 N1 H1 116.0
C17 N1 H1 116.0
N1 C9 C8 123.36(17)
N1 C9 C10 117.98(14)
C8 C9 C10 118.15(16)
C21 C17 C18 118.90(17)
C21 C17 N1 122.29(16)
C18 C17 N1 118.76(17)
C4 C5 C6 118.08(17)
C4 C5 C7 123.68(16)
C6 C5 C7 118.23(18)
C16 C11 C12 119.66(19)
C16 C11 C10 117.95(16)
C12 C11 C10 122.38(16)
C9 C8 C7 123.56(17)
C9 C8 H8 118.2
C7 C8 H8 118.2
O1 C7 C8 121.32(16)
O1 C7 C5 118.68(16)
C8 C7 C5 120.00(16)
O2 C10 C11 122.46(16)
O2 C10 C9 116.75(17)
C11 C10 C9 120.76(14)
C1 C6 C5 121.1(2)
C1 C6 H6 119.4
C5 C6 H6 119.4
C19 C18 C17 119.97(19)
C19 C18 H18 120.0
C17 C18 H18 120.0
C19 C20 C22 116.86(18)
C19 C20 C23 122.2(2)
C22 C20 C23 121.0(2)
C17 C21 C22 120.07(18)
C17 C21 H21 120.0
C22 C21 H21 120.0
C21 C22 C20 122.02(19)
C21 C22 H22 119.0
C20 C22 H22 119.0
C13 C12 C11 119.1(2)
C13 C12 H12 120.5
C11 C12 H12 120.5
C1 C2 C3 119.59(19)
C1 C2 H2 120.2
C3 C2 H2 120.2
C14 C13 C12 120.4(2)
C14 C13 H13 119.8
C12 C13 H13 119.8
C5 C4 C3 120.68(19)
C5 C4 H4 119.7
C3 C4 H4 119.7
C2 C1 C6 120.30(19)
C2 C1 H1A 119.8
C6 C1 H1A 119.8
C20 C19 C18 122.2(2)
C20 C19 H19 118.9
C18 C19 H19 118.9
C15 C16 C11 120.5(2)
C15 C16 H16 119.8
C11 C16 H16 119.8
C16 C15 C14 120.0(2)
C16 C15 H15 120.0
C14 C15 H15 120.0
C15 C14 C13 120.3(2)
C15 C14 H14 119.8
C13 C14 H14 119.8
C2 C3 C4 120.2(2)
C2 C3 H3 119.9
C4 C3 H3 119.9
C20 C23 H23A 109.5
C20 C23 H23B 109.5
H23A C23 H23B 109.5
C20 C23 H23C 109.5
H23A C23 H23C 109.5
H23B C23 H23C 109.5

loop_
_geom_bond_atom_site_label_1
_geom_bond_atom_site_label_2
_geom_bond_distance
N1 C9 1.344(2)
N1 C17 1.423(2)
N1 H1 0.8600
O2 C10 1.2187(19)
O1 C7 1.249(2)
C9 C8 1.365(2)
C9 C10 1.517(2)
C17 C21 1.379(3)
C17 C18 1.385(3)
C5 C4 1.382(3)
C5 C6 1.386(3)
C5 C7 1.496(2)
C11 C16 1.383(3)
C11 C12 1.387(2)
C11 C10 1.476(3)
C8 C7 1.435(3)
C8 H8 0.9300
C6 C1 1.377(3)
C6 H6 0.9300
C18 C19 1.381(3)
C18 H18 0.9300
C20 C19 1.379(3)
C20 C22 1.385(3)
C20 C23 1.505(3)
C21 C22 1.382(2)
C21 H21 0.9300
C22 H22 0.9300
C12 C13 1.381(3)
C12 H12 0.9300
C2 C1 1.368(3)
C2 C3 1.375(3)
C2 H2 0.9300
C13 C14 1.371(3)
C13 H13 0.9300
C4 C3 1.386(3)
C4 H4 0.9300
C1 H1A 0.9300
C19 H19 0.9300
C16 C15 1.365(3)
C16 H16 0.9300
C15 C14 1.368(3)
C15 H15 0.9300
C14 H14 0.9300
C3 H3 0.9300
C23 H23A 0.9600
C23 H23B 0.9600
C23 H23C 0.9600

loop_
_geom_torsion_atom_site_label_1
_geom_torsion_atom_site_label_2
_geom_torsion_atom_site_label_3
_geom_torsion_atom_site_label_4
_geom_torsion
C17 N1 C9 C8 179.05(17)
C17 N1 C9 C10 -9.2(3)
C9 N1 C17 C21 -40.4(3)
C9 N1 C17 C18 142.1(2)
N1 C9 C8 C7 1.7(3)
C10 C9 C8 C7 -170.04(16)
C9 C8 C7 O1 -1.6(3)
C9 C8 C7 C5 178.16(16)
C4 C5 C7 O1 168.1(2)
C6 C5 C7 O1 -12.5(3)
C4 C5 C7 C8 -11.6(3)
C6 C5 C7 C8 167.81(17)
C16 C11 C10 O2 9.2(2)
C12 C11 C10 O2 -171.88(17)
C16 C11 C10 C9 -172.68(16)
C12 C11 C10 C9 6.3(2)
N1 C9 C10 O2 -67.1(2)
C8 C9 C10 O2 105.05(19)
N1 C9 C10 C11 114.64(18)
C8 C9 C10 C11 -73.2(2)
C4 C5 C6 C1 -0.6(3)
C7 C5 C6 C1 179.94(18)
C21 C17 C18 C19 -0.1(3)
N1 C17 C18 C19 177.46(18)
C18 C17 C21 C22 -1.3(3)
N1 C17 C21 C22 -178.77(17)
C17 C21 C22 C20 2.0(3)
C19 C20 C22 C21 -1.1(3)
C23 C20 C22 C21 177.76(19)
C16 C11 C12 C13 -1.3(3)
C10 C11 C12 C13 179.76(17)
C11 C12 C13 C14 1.0(3)
C6 C5 C4 C3 1.3(3)
C7 C5 C4 C3 -179.32(19)
C3 C2 C1 C6 1.1(4)
C5 C6 C1 C2 -0.6(3)
C22 C20 C19 C18 -0.4(3)
C23 C20 C19 C18 -179.2(2)
C17 C18 C19 C20 0.9(3)
C12 C11 C16 C15 0.4(3)
C10 C11 C16 C15 179.39(18)
C11 C16 C15 C14 0.8(3)
C16 C15 C14 C13 -1.2(4)
C12 C13 C14 C15 0.3(3)
C1 C2 C3 C4 -0.5(4)
C5 C4 C3 C2 -0.7(4)
